data_2000301
loop_
_publ_author_name
'Abboud, K. A.'
'Simonsen, S. H.'
'Pi\'orko, A.'
'Sutherland, R. G.'

_publ_section_title
;Structure of
 (\h^5^-cyclopentadienyl)(1,2,3,4,4a,10a-\h^6^-2-methyldibenzo[<i>b</i>,<i>e</i>][1,4]dioxine)iron(II)
 hexafluorophosphate at 163 K
;
_journal_issue 6
_journal_name_full 'Acta Crystallographica Section C'
_journal_page_first 1198
_journal_page_last 1202
_journal_paper_doi 10.1107/S0108270190014111
_journal_volume 47
_journal_year 1991
_chemical_formula_moiety 'C18 H15 Fe O2 F6 P'
_chemical_formula_sum 'C18 H15 F6 Fe O2 P'
_space_group_crystal_system monoclinic
_space_group_IT_number 14
_space_group_name_Hall '-P 2ybc'
_space_group_name_H-M_alt 'P 1 21/c 1'
_cell_angle_alpha 90
_cell_angle_beta 99.00(2)
_cell_angle_gamma 90
_cell_formula_units_Z 4
_cell_length_a 7.9760(10)
_cell_length_b 8.959(3)
_cell_length_c 24.936(8)
_cell_volume 1759.9(9)
_diffrn_radiation_type Mo
_diffrn_radiation_wavelength 0.71069
_exptl_crystal_density_diffrn 1.751
_exptl_crystal_F_000 936
_cod_data_source_file st0468.cif
_cod_data_source_block st0468a
_cod_depositor_comments
;
 Updating space group information and adding the symmetry operation list.

 Antanas Vaitkus,
 2018-06-15
;
_cod_original_cell_volume 1760.0(10)
_cod_original_sg_symbol_H-M P21/c
_cod_original_formula_sum C18H15F6FeO2P
_cod_database_code 2000301

loop_
_space_group_symop_id
_space_group_symop_operation_xyz
1 x,y,z
2 -x,y+1/2,-z+1/2
3 -x,-y,-z
4 x,-y+1/2,z+1/2

loop_
_atom_site_label
_atom_site_fract_x
_atom_site_fract_y
_atom_site_fract_z
_atom_site_U_iso_or_equiv
Fe .36640(6) .18949(5) .16340(2) .02946(13)
P .08859(13) .35356(11) -.14762(4) .0453(3)
F1 .0857(4) .2337(3) -.10150(10) .0789(11)
F2 .0913(3) .4732(3) -.19467(10) .0743(10)
F3 .2893(3) .3506(3) -.13868(12) .0934(12)
F4 .0861(4) .2238(3) -.19089(11) .0866(12)
F5 -.1120(3) .3521(3) -.15857(15) .1035(14)
F6 .0908(6) .4823(3) -.10641(12) .127(2)
O5 .5741(3) .0205(2) .08315(9) .0405(8)
O10 .3468(3) .2486(3) .03666(9) .0438(8)
C1 .1636(4) .1886(4) .10051(13) .0375(10)
C2 .1220(4) .1025(4) .14398(13) .0366(11)
C3 .2361(5) -.0104(4) .16573(14) .0399(11)
C4 .3871(4) -.0364(4) .14506(14) .0372(11)
C4A .4257(4) .0472(3) .10069(13) .0338(10)
C5A .6144(4) .1169(4) .04359(13) .0350(10)
C6 .7705(5) .0983(4) .02683(15) .0449(13)
C7 .8150(6) .1907(5) -.0126(2) .056(2)
C8 .7059(6) .2993(5) -.0356(2) .060(2)
C9 .5501(6) .3164(5) -.01920(15) .0495(13)
C9A .5058(4) .2267(3) .02068(13) .0363(11)
C10A .3127(4) .1599(3) .07832(13) .0351(10)
C11 .4130(5) .4124(4) .1774(2) .0416(12)
C12 .5670(5) .3358(4) .1782(2) .0410(12)
C13 .5777(5) .2272(4) .2194(2) .0433(13)
C14 .4307(5) .2366(4) .24391(14) .0423(12)
C15 .3291(5) .3512(4) .2179(2) .0423(12)
C16 -.0345(5) .1365(5) .1680(2) .0512(15)
H1 .102(4) 1.277(3) .0889(11) ?
H3 .216(4) .939(3) .2009(13) ?
H4 .469(4) .894(4) .1623(13) ?
H6 .827(4) 1.024(4) .0414(14) ?
H7 .914(5) 1.185(4) -.022(2) ?
H8 .737(6) 1.366(5) -.061(2) ?
H9 .479(4) 1.379(3) -.0329(13) ?
H11 .378(4) 1.511(4) .1553(13) ?
H12 .638(5) 1.342(4) .157(2) ?
H13 .665(5) 1.163(4) .2277(15) ?
H14 .405(4) 1.174(3) .2700(13) ?
H15 .233(5) 1.375(4) .2237(15) ?
H16A -.011(5) 1.114(4) .206(2) ?
H16B -.126(5) 1.072(4) .1557(15) ?
H16C -.075(5) 1.250(5) .160(2) ?
